data_7107455
loop_
_publ_author_name
'Wenbin Lin'
'Liang Wen'
'Peng Cheng'

_publ_section_title
;
 Solvent-induced single-crystal to single-crystal transformation of a 2D
 coordination network to a 3D metal-organic framework greatly enhances
 porosity and hydrogen uptake
;
_journal_name_full Chem.Commun.
_journal_page_first 2846
_journal_paper_doi 10.1039/c2cc17298d
_journal_volume 48
_journal_year 2012
_chemical_formula_sum 'C8.83 H0 O1.67 Zn0.33'
_chemical_formula_weight 154.54
_chemical_name_systematic
;
?
;
_space_group_IT_number 18
_symmetry_cell_setting orthorhombic
_symmetry_space_group_name_Hall 'P 2 2ab'
_symmetry_space_group_name_H-M 'P 21 21 2'
_atom_sites_solution_hydrogens none
_atom_sites_solution_primary direct
_atom_sites_solution_secondary difmap
_audit_creation_method SHELXL-97
_cell_angle_alpha 90.00
_cell_angle_beta 90.00
_cell_angle_gamma 90.00
_cell_formula_units_Z 24
_cell_length_a 26.9842(8)
_cell_length_b 31.2626(7)
_cell_length_c 7.2309(2)
_cell_measurement_temperature 100(2)
_cell_volume 6100.0(3)
_computing_structure_refinement 'SHELXL-97 (Sheldrick, 1997)'
_computing_structure_solution 'SHELXS-97 (Sheldrick, 1990)'
_diffrn_ambient_temperature 100(2)
_diffrn_measured_fraction_theta_full 0.858
_diffrn_measured_fraction_theta_max 0.858
_diffrn_radiation_monochromator graphite
_diffrn_radiation_source 'fine-focus sealed tube'
_diffrn_radiation_type CuK\a
_diffrn_radiation_wavelength 1.54178
_diffrn_reflns_av_R_equivalents 0.0000
_diffrn_reflns_av_sigmaI/netI 0.0588
_diffrn_reflns_limit_h_max 15
_diffrn_reflns_limit_h_min -15
_diffrn_reflns_limit_k_max 23
_diffrn_reflns_limit_k_min 0
_diffrn_reflns_limit_l_max 5
_diffrn_reflns_limit_l_min 0
_diffrn_reflns_number 2310
_diffrn_reflns_theta_full 35.48
_diffrn_reflns_theta_max 35.48
_diffrn_reflns_theta_min 2.16
_exptl_absorpt_coefficient_mu 1.337
_exptl_absorpt_correction_T_max 0.9610
_exptl_absorpt_correction_T_min 0.7759
_exptl_crystal_density_diffrn 1.010
_exptl_crystal_density_method 'not measured'
_exptl_crystal_F_000 1832
_exptl_crystal_size_max 0.20
_exptl_crystal_size_mid 0.03
_exptl_crystal_size_min 0.03
_refine_diff_density_max 1.197
_refine_diff_density_min -0.496
_refine_diff_density_rms 0.095
_refine_ls_abs_structure_details 'Flack H D (1983), Acta Cryst. A39, 876-881'
_refine_ls_abs_structure_Flack 0.11(13)
_refine_ls_extinction_method none
_refine_ls_goodness_of_fit_ref 1.726
_refine_ls_hydrogen_treatment none
_refine_ls_matrix_type full
_refine_ls_number_parameters 174
_refine_ls_number_reflns 2310
_refine_ls_number_restraints 70
_refine_ls_restrained_S_all 1.709
_refine_ls_R_factor_all 0.1047
_refine_ls_R_factor_gt 0.0920
_refine_ls_shift/su_max 0.000
_refine_ls_shift/su_mean 0.000
_refine_ls_structure_factor_coef Fsqd
_refine_ls_weighting_details 'calc w=1/[\s^2^(Fo^2^)+(0.1000P)^2^+1.0359P] where P=(Fo^2^+2Fc^2^)/3'
_refine_ls_weighting_scheme calc
_refine_ls_wR_factor_gt 0.2399
_refine_ls_wR_factor_ref 0.2466
_reflns_number_gt 1931
_reflns_number_total 2310
_reflns_threshold_expression >2sigma(I)
_cod_data_source_file c2cc17298d.txt
_cod_data_source_block p21212f
_cod_original_sg_symbol_H-M P21212
_cod_database_code 7107455

loop_
_symmetry_equiv_pos_as_xyz
'x, y, z'
'-x, -y, z'
'-x+1/2, y+1/2, -z'
'x+1/2, -y+1/2, -z'

loop_
_atom_site_label
_atom_site_type_symbol
_atom_site_fract_x
_atom_site_fract_y
_atom_site_fract_z
_atom_site_U_iso_or_equiv
_atom_site_adp_type
_atom_site_occupancy
_atom_site_symmetry_multiplicity
_atom_site_calc_flag
_atom_site_refinement_flags
C1 C 0.0489(5) 0.3444(4) 1.653(2) 0.045(8) Uiso 1 1 d GU
C2 C 0.0640(5) 0.3385(4) 1.835(2) 0.007(7) Uiso 1 1 d GU
C6 C 0.1035(6) 0.3620(5) 1.9045(15) 0.011(7) Uiso 1 1 d GU
C5 C 0.1280(5) 0.3913(4) 1.792(2) 0.018(7) Uiso 1 1 d GU
C3 C 0.1128(6) 0.3972(4) 1.610(2) 0.015(7) Uiso 1 1 d GU
C4 C 0.0733(6) 0.3738(5) 1.5406(15) 0.029(7) Uiso 1 1 d GU
Zn1 Zn 0.03200(12) 0.76214(9) -0.0002(4) 0.0272(13) Uani 1 1 d .
Zn2 Zn -0.04674(18) 0.76906(12) -0.3073(5) 0.090(2) Uani 1 1 d .
O6 O -0.0651(8) 0.8204(5) -0.140(3) 0.090(7) Uiso 1 1 d DU
O10 O -0.0468(7) 0.6935(5) 0.113(2) 0.065(6) Uiso 1 1 d U
O11 O -0.0408(8) 0.7501(5) -0.573(2) 0.099(8) Uiso 1 1 d .
O13 O 0.0491(7) 0.7412(5) 0.267(2) 0.054(5) Uiso 1 1 d U
O14 O 0.0789(6) 0.7033(4) 0.051(2) 0.049(6) Uiso 1 1 d U
O16 O 0.4253(8) 0.2982(6) 0.138(3) 0.083(7) Uiso 1 1 d DU
O17 O 0.4790(9) 0.3009(6) 0.356(3) 0.091(7) Uiso 1 1 d DU
O18 O -0.1347(9) 0.7597(7) -0.356(3) 0.161(10) Uiso 1 1 d .
C35 C -0.0394(10) 0.6932(7) -0.055(3) 0.033(8) Uiso 1 1 d U
C8 C 0.2016(5) 0.5359(4) 0.9777(18) 0.020(7) Uiso 1 1 d GU
C9 C 0.1725(5) 0.5171(3) 0.841(2) 0.015(7) Uiso 1 1 d GU
C10 C 0.1455(5) 0.5427(5) 0.7206(16) 0.012(7) Uiso 1 1 d GU
C11 C 0.1476(5) 0.5870(4) 0.7361(18) 0.005(6) Uiso 1 1 d GU
C12 C 0.1767(6) 0.6057(3) 0.872(2) 0.028(7) Uiso 1 1 d GU
C13 C 0.2037(5) 0.5802(5) 0.9932(17) 0.009(6) Uiso 1 1 d GU
O1 O -0.0169(6) 0.7249(4) -0.1275(17) 0.024(5) Uiso 1 1 d U
C14 C 0.1229(5) 0.6173(4) 0.598(2) 0.036(8) Uiso 1 1 d GU
C15 C 0.1206(6) 0.6085(4) 0.410(3) 0.044(8) Uiso 1 1 d GU
C16 C 0.1025(6) 0.6390(5) 0.2876(17) 0.052(9) Uiso 1 1 d GU
C50 C 0.0866(6) 0.6784(4) 0.354(2) 0.027(7) Uiso 1 1 d GU
C18 C 0.0888(5) 0.6873(4) 0.542(2) 0.042(8) Uiso 1 1 d GU
C19 C 0.1070(6) 0.6568(5) 0.6640(16) 0.020(7) Uiso 1 1 d GU
C51 C 0.0714(10) 0.7093(8) 0.215(4) 0.036(8) Uiso 1 1 d U
C20 C 0.2610(5) 0.4721(5) 0.9733(19) 0.027(7) Uiso 1 1 d GU
C21 C 0.2646(5) 0.4284(5) 1.0049(18) 0.017(7) Uiso 1 1 d GU
C22 C 0.2937(6) 0.4031(3) 0.890(2) 0.028(7) Uiso 1 1 d GU
C40 C 0.3191(5) 0.4216(5) 0.7428(19) 0.023(7) Uiso 1 1 d GU
C39 C 0.3155(5) 0.4654(5) 0.7112(17) 0.013(7) Uiso 1 1 d GU
C24 C 0.2864(6) 0.4906(3) 0.826(2) 0.024(7) Uiso 1 1 d GU
C7 C 0.2298(9) 0.5048(6) 1.099(3) 0.015(7) Uiso 1 1 d U
C30 C 0.1971(7) 0.4769(4) 1.2378(19) 0.026(7) Uiso 1 1 d GU
C45 C 0.1460(7) 0.4732(4) 1.2169(17) 0.022(7) Uiso 1 1 d GU
C32 C 0.1189(4) 0.4480(5) 1.339(2) 0.024 Uiso 1 1 d GU
C33 C 0.1429(6) 0.4264(4) 1.4810(19) 0.013(6) Uiso 1 1 d GU
C34 C 0.1939(6) 0.4301(4) 1.5019(16) 0.011(6) Uiso 1 1 d GU
C31 C 0.2210(4) 0.4554(5) 1.380(2) 0.010(7) Uiso 1 1 d GU
C61 C 0.4371(13) 0.3110(9) 0.277(5) 0.083(11) Uiso 1 1 d DU
C25 C 0.2667(6) 0.5298(4) 1.2333(19) 0.004(6) Uiso 1 1 d GU
C26 C 0.3178(6) 0.5293(4) 1.2085(16) 0.002(6) Uiso 1 1 d GU
C43 C 0.3482(4) 0.5523(5) 1.328(2) 0.013(7) Uiso 1 1 d GU
C42 C 0.3275(6) 0.5757(4) 1.4718(18) 0.019(7) Uiso 1 1 d GU
C44 C 0.2764(6) 0.5762(4) 1.4966(16) 0.026(7) Uiso 1 1 d GU
C29 C 0.2460(4) 0.5532(5) 1.377(2) 0.002(6) Uiso 1 1 d GU
O2 O -0.0135(7) 0.8059(5) 0.096(2) 0.049(6) Uiso 1 1 d DU
C52 C 0.3752(7) 0.6303(5) 1.9124(16) 0.024(8) Uiso 1 1 d GU
C53 C 0.3454(5) 0.6060(5) 1.796(3) 0.034(8) Uiso 1 1 d GU
C55 C 0.3595(6) 0.5993(4) 1.613(2) 0.034(8) Uiso 1 1 d GU
C54 C 0.4033(7) 0.6170(5) 1.5471(16) 0.030(7) Uiso 1 1 d GU
C38 C 0.4331(5) 0.6413(4) 1.664(3) 0.030(7) Uiso 1 1 d GU
C65 C 0.4190(6) 0.6480(4) 1.846(2) 0.044(8) Uiso 1 1 d GU
C75 C -0.0434(11) 0.8232(9) 0.021(4) 0.079(10) Uiso 1 1 d DU
C56 C 0.4140(6) 0.3383(5) 0.588(3) 0.098(11) Uiso 1 1 d GU
C57 C 0.3861(9) 0.3663(8) 0.6951(19) 0.104(12) Uiso 1 1 d GU
C58 C 0.3530(7) 0.3942(5) 0.611(3) 0.067(9) Uiso 1 1 d GU
C49 C 0.3477(6) 0.3942(5) 0.420(3) 0.046(9) Uiso 1 1 d GU
C62 C 0.3757(8) 0.3663(7) 0.3126(19) 0.054(9) Uiso 1 1 d GU
C63 C 0.4088(6) 0.3383(5) 0.397(3) 0.043(8) Uiso 1 1 d GU

loop_
_atom_site_aniso_label
_atom_site_aniso_U_11
_atom_site_aniso_U_22
_atom_site_aniso_U_33
_atom_site_aniso_U_23
_atom_site_aniso_U_13
_atom_site_aniso_U_12
Zn1 0.035(3) 0.0230(18) 0.024(2) 0.007(2) 0.006(2) 0.004(2)
Zn2 0.128(6) 0.080(3) 0.063(3) -0.012(3) 0.006(3) 0.024(4)

loop_
_atom_type_symbol
_atom_type_description
_atom_type_scat_dispersion_real
_atom_type_scat_dispersion_imag
_atom_type_scat_source
C C 0.0181 0.0091 'International Tables Vol C Tables 4.2.6.8 and 6.1.1.4'
H H 0.0000 0.0000 'International Tables Vol C Tables 4.2.6.8 and 6.1.1.4'
O O 0.0492 0.0322 'International Tables Vol C Tables 4.2.6.8 and 6.1.1.4'
Zn Zn -1.5491 0.6778 'International Tables Vol C Tables 4.2.6.8 and 6.1.1.4'

loop_
_geom_angle_atom_site_label_1
_geom_angle_atom_site_label_2
_geom_angle_atom_site_label_3
_geom_angle
_geom_angle_site_symmetry_1
_geom_angle_site_symmetry_3
C2 C1 C4 120.0 . .
C1 C2 C6 120.0 . .
C1 C2 C35 118.9(16) . 2_567
C6 C2 C35 121.1(16) . 2_567
C2 C6 C5 120.0 . .
C3 C5 C6 120.0 . .
C5 C3 C4 120.0 . .
C5 C3 C33 120.0(13) . .
C4 C3 C33 119.8(13) . .
C3 C4 C1 120.0 . .
O16 Zn1 O2 98.7(8) 3 .
O16 Zn1 O1 120.6(7) 3 .
O2 Zn1 O1 99.1(7) . .
O16 Zn1 O13 122.5(8) 3 .
O2 Zn1 O13 91.7(7) . .
O1 Zn1 O13 113.1(6) . .
O16 Zn1 O14 103.3(8) 3 .
O2 Zn1 O14 149.0(7) . .
O1 Zn1 O14 88.3(6) . .
O13 Zn1 O14 58.1(6) . .
O16 Zn1 C51 117.5(9) 3 .
O2 Zn1 C51 120.3(8) . .
O1 Zn1 C51 100.5(7) . .
O13 Zn1 C51 29.1(6) . .
O14 Zn1 C51 29.1(6) . .
O11 Zn2 O1 111.8(6) . .
O11 Zn2 O6 143.4(8) . .
O1 Zn2 O6 104.2(7) . .
O11 Zn2 O17 84.9(8) . 3
O1 Zn2 O17 94.8(7) . 3
O6 Zn2 O17 86.5(8) . 3
O11 Zn2 O18 84.5(9) . .
O1 Zn2 O18 113.3(7) . .
O6 Zn2 O18 86.8(8) . .
O17 Zn2 O18 152.0(8) 3 .
C75 O6 Zn2 117.6(19) . .
C51 O13 Zn1 94.7(16) . .
C51 O14 Zn1 86.6(16) . .
C61 O16 Zn1 120(3) . 3_545
C61 O17 Zn2 142(2) . 3_545
O10 C35 O1 119(2) . .
O10 C35 C2 119(6) . 2_563
O1 C35 C2 122(6) . 2_563
C9 C8 C13 120.0 . .
C9 C8 C7 115.2(13) . .
C13 C8 C7 124.8(13) . .
C10 C9 C8 120.0 . .
C9 C10 C11 120.0 . .
C12 C11 C10 120.0 . .
C12 C11 C14 116.6(12) . .
C10 C11 C14 123.2(12) . .
C11 C12 C13 120.0 . .
C12 C13 C8 120.0 . .
C35 O1 Zn1 125.5(14) . .
C35 O1 Zn2 126.4(16) . .
Zn1 O1 Zn2 99.1(6) . .
C15 C14 C19 120.0 . .
C15 C14 C11 122.3(13) . .
C19 C14 C11 117.4(13) . .
C16 C15 C14 120.0 . .
C15 C16 C50 120.0 . .
C16 C50 C18 120.0 . .
C16 C50 C51 116.0(16) . .
C18 C50 C51 123.9(16) . .
C19 C18 C50 120.0 . .
C18 C19 C14 120.0 . .
O14 C51 O13 120(2) . .
O14 C51 C50 122(2) . .
O13 C51 C50 118(2) . .
O14 C51 Zn1 64.3(14) . .
O13 C51 Zn1 56.1(13) . .
C50 C51 Zn1 170.9(18) . .
C21 C20 C24 120.0 . .
C21 C20 C7 124.7(13) . .
C24 C20 C7 115.3(13) . .
C22 C21 C20 120.0 . .
C21 C22 C40 120.0 . .
C39 C40 C22 120.0 . .
C39 C40 C58 118.5(14) . .
C22 C40 C58 121.5(14) . .
C40 C39 C24 120.0 . .
C39 C24 C20 120.0 . .
C8 C7 C25 110.6(14) . .
C8 C7 C30 115.9(18) . .
C25 C7 C30 103.5(14) . .
C8 C7 C20 109.9(15) . .
C25 C7 C20 109.3(17) . .
C30 C7 C20 107.4(13) . .
C45 C30 C31 120.0 . .
C45 C30 C7 121.8(16) . .
C31 C30 C7 118.2(16) . .
C30 C45 C32 120.0 . .
C33 C32 C45 120.0 . .
C32 C33 C34 120.0 . .
C32 C33 C3 119.6(14) . .
C34 C33 C3 120.4(14) . .
C33 C34 C31 120.0 . .
C34 C31 C30 120.0 . .
O16 C61 O17 123(3) . .
O16 C61 C63 127(4) . .
O17 C61 C63 110(3) . .
C26 C25 C29 120.0 . .
C26 C25 C7 122.4(15) . .
C29 C25 C7 117.6(16) . .
C43 C26 C25 120.0 . .
C42 C43 C26 120.0 . .
C43 C42 C44 120.0 . .
C43 C42 C55 122.0(15) . .
C44 C42 C55 117.9(14) . .
C29 C44 C42 120.0 . .
C44 C29 C25 120.0 . .
C75 O2 Zn1 128(2) . .
C53 C52 C65 120.0 . .
C55 C53 C52 120.0 . .
C53 C55 C54 120.0 . .
C53 C55 C42 123.7(15) . .
C54 C55 C42 116.2(15) . .
C38 C54 C55 120.0 . .
C54 C38 C65 120.0 . .
C38 C65 C52 120.0 . .
C38 C65 C75 117.6(18) . 4_567
C52 C65 C75 122.4(18) . 4_567
O2 C75 O6 137(3) . .
O2 C75 C65 115(7) . 4_467
O6 C75 C65 106(7) . 4_467
C57 C56 C63 120.0 . .
C56 C57 C58 120.0 . .
C49 C58 C57 120.0 . .
C49 C58 C40 123.0(19) . .
C57 C58 C40 116.8(19) . .
C58 C49 C62 120.0 . .
C63 C62 C49 120.0 . .
C62 C63 C56 120.0 . .
C62 C63 C61 117(2) . .
C56 C63 C61 123(2) . .

loop_
_geom_bond_atom_site_label_1
_geom_bond_atom_site_label_2
_geom_bond_distance
_geom_bond_site_symmetry_2
C1 C2 1.3900 .
C1 C4 1.3900 .
C2 C6 1.3900 .
C2 C35 1.44(2) 2_567
C6 C5 1.3900 .
C5 C3 1.3900 .
C3 C4 1.3900 .
C3 C33 1.538(14) .
Zn1 O16 1.90(2) 3
Zn1 O2 1.966(18) .
Zn1 O1 1.985(14) .
Zn1 O13 2.088(15) .
Zn1 O14 2.264(16) .
Zn1 C51 2.51(2) .
Zn2 O11 2.014(17) .
Zn2 O1 2.061(14) .
Zn2 O6 2.070(18) .
Zn2 O17 2.11(2) 3
Zn2 O18 2.42(3) .
O6 C75 1.31(3) .
O10 C35 1.23(2) .
O13 C51 1.22(2) .
O14 C51 1.22(2) .
O16 C61 1.13(3) .
O16 Zn1 1.90(2) 3_545
O17 C61 1.30(3) .
O17 Zn2 2.11(2) 3_545
C35 O1 1.28(2) .
C35 C2 1.44(12) 2_563
C8 C9 1.3900 .
C8 C13 1.3900 .
C8 C7 1.52(2) .
C9 C10 1.3900 .
C10 C11 1.3900 .
C11 C12 1.3900 .
C11 C14 1.531(14) .
C12 C13 1.3900 .
C14 C15 1.3900 .
C14 C19 1.3900 .
C15 C16 1.3900 .
C16 C50 1.3900 .
C50 C18 1.3900 .
C50 C51 1.45(2) .
C18 C19 1.3900 .
C20 C21 1.3900 .
C20 C24 1.3900 .
C20 C7 1.61(2) .
C21 C22 1.3900 .
C22 C40 1.3900 .
C40 C39 1.3900 .
C40 C58 1.573(16) .
C39 C24 1.3900 .
C7 C25 1.59(2) .
C7 C30 1.59(2) .
C30 C45 1.3900 .
C30 C31 1.3900 .
C45 C32 1.3900 .
C32 C33 1.3900 .
C33 C34 1.3900 .
C34 C31 1.3900 .
C61 C63 1.44(3) .
C25 C26 1.3900 .
C25 C29 1.3900 .
C26 C43 1.3900 .
C43 C42 1.3900 .
C42 C44 1.3900 .
C42 C55 1.528(15) .
C44 C29 1.3900 .
O2 C75 1.11(3) .
C52 C53 1.3900 .
C52 C65 1.3900 .
C53 C55 1.3900 .
C55 C54 1.3900 .
C54 C38 1.3900 .
C38 C65 1.3900 .
C65 C75 1.66(3) 4_567
C75 C65 1.66(13) 4_467
C56 C57 1.3900 .
C56 C63 1.3900 .
C57 C58 1.3900 .
C58 C49 1.3900 .
C49 C62 1.3900 .
C62 C63 1.3900 .
